data_1558538
loop_
_publ_author_name
'A. Vegas'
'M. Martinez-Ripoli'
'S. Garcia-Blanco'

_publ_section_title
;
 N-ACETYL-OCTACYCLOHEPTATHIOIMIDE, C2H3NOS7
;
_journal_name_full 'Crystal Structure Communications'
_journal_page_first 215
_journal_page_last 218
_journal_volume 7
_journal_year 1978
_chemical_formula_sum 'C2 H3 N O S7'
_chemical_formula_weight 281.506
_chemical_name_common
;
N-ACETYL-OCTACYCLOHEPTATHIOIMIDE, C2H3NOS7
;
_space_group_IT_number 19
_space_group_name_Hall 'P 2ac 2ab'
_space_group_name_H-M_alt 'P 21 21 21'
_symmetry_cell_setting orthorhombic
_symmetry_Int_Tables_number 19
_symmetry_space_group_name_Hall 'P 2ac 2ab'
_symmetry_space_group_name_H-M 'P 21 21 21'
_cell_angle_alpha 90.
_cell_angle_beta 90.
_cell_angle_gamma 90.
_cell_formula_units_Z 4
_cell_length_a 14.661(3)
_cell_length_b 8.8474(10)
_cell_length_c 7.6749(9)
_cell_volume 995.5(3)
_diffrn_ambient_temperature 293
_diffrn_radiation_probe x-ray
_diffrn_radiation_type CuK\a
_diffrn_radiation_wavelength 1.54180
_exptl_absorpt_coefficient_mu 2.15
_exptl_crystal_density_diffrn 1.78
_exptl_crystal_F_000 568
_refine_ls_number_reflns 2002
_refine_ls_R_factor_gt 0.096
_refine_ls_wR_factor_gt 0.116
_cod_data_source_file Cryst-Struct-Comm-1978-7-215.cif
_cod_data_source_block 1
_cod_database_code 1558538

loop_
_space_group_symop_id
_space_group_symop_operation_xyz
1 x,y,z
2 1/2-x,-y,1/2+z
3 1/2+x,1/2-y,-z
4 -x,1/2+y,1/2-z

loop_
_atom_site_aniso_label
_atom_site_aniso_U_11
_atom_site_aniso_U_22
_atom_site_aniso_U_33
_atom_site_aniso_U_23
_atom_site_aniso_U_13
_atom_site_aniso_U_12
S1 0.0269(9) 0.0453(10) 0.0335(10) -0.0104(9) 0.0002(8) 0.0099(8)
S2 0.0276(9) 0.0496(10) 0.0311(11) 0.0071(9) 0.0066(8) 0.0010(8)
S3 0.0274(9) 0.0635(13) 0.0246(10) -0.0038(9) -0.0030(7) 0.0043(10)
S4 0.0243(9) 0.0417(10) 0.0377(11) 0.0044(9) 0.0024(8) 0.0062(8)
S5 0.0180(8) 0.0430(10) 0.0333(10) 0.0038(9) 0.0037(7) -0.0062(7)
S6 0.0242(9) 0.0435(10) 0.0243(10) -0.0038(8) 0.0020(7) -0.0003(8)
S7 0.0227(8) 0.0347(9) 0.0383(11) 0.0083(8) 0.0002(7) -0.0015(7)
O 0.032(3) 0.055(4) 0.061(4) -0.006(4) 0.015(3) -0.011(3)
N 0.021(3) 0.041(4) 0.023(3) 0.003(3) 0.004(2) 0.002(3)
C1 0.016(3) 0.045(4) 0.038(4) 0.007(4) 0.002(3) 0.010(3)
C2 0.037(4) 0.049(5) 0.039(5) -0.007(4) -0.015(4) -0.003(4)

loop_
_atom_site_label
_atom_site_type_symbol
_atom_site_thermal_displace_type
_atom_site_fract_x
_atom_site_fract_y
_atom_site_fract_z
_atom_site_occupancy
_atom_site_U_iso_or_equiv
_atom_site_calc_flag
_atom_site_refinement_flags
_atom_site_disorder_assembly
_atom_site_disorder_group
S1 S Uani -0.44440(10) -0.7888(2) -0.5533(2) 1.000 0.0352(6) . . . .
S2 S Uani -0.50780(10) -0.6107(2) -0.6674(3) 1.000 0.0361(6) . . . .
S3 S Uani -0.64540(10) -0.6602(3) -0.6794(3) 1.000 0.0385(6) . . . .
S4 S Uani -0.70790(10) -0.5632(2) -0.4700(3) 1.000 0.0346(6) . . . .
S5 S Uani -0.71140(10) -0.7228(2) -0.2772(3) 1.000 0.0314(5) . . . .
S6 S Uani -0.60000(10) -0.6812(2) -0.1215(2) 1.000 0.0307(6) . . . .
S7 S Uani -0.50010(10) -0.8317(2) -0.1865(3) 1.000 0.0319(5) . . . .
O O Uani -0.3224(4) -0.5745(8) -0.4019(9) 1.000 0.049(2) . . . .
N N Uani -0.4306(4) -0.7469(7) -0.3372(8) 1.000 0.0283(19) . . . .
C1 C Uani -0.3623(5) -0.6454(9) -0.2921(11) 1.000 0.033(2) . . . .
C2 C Uani -0.3423(6) -0.6244(10) -0.0998(12) 1.000 0.042(3) . . . .
H1 H Uiso -0.30240 -0.63970 -0.02380 0.500 0.0507 . . . .
H2 H Uiso -0.31400 -0.53210 -0.04510 0.500 0.0507 . . . .
H3 H Uiso -0.38970 -0.62400 -0.00250 0.500 0.0507 . . . .
H4 H Uiso -0.28110 -0.60650 -0.04510 0.500 0.0507 . . . .
H5 H Uiso -0.36830 -0.54090 -0.02380 0.500 0.0507 . . . .
H6 H Uiso -0.35670 -0.69850 -0.00250 0.500 0.0507 . . . .

loop_
_atom_type_symbol
_atom_type_description
_atom_type_scat_dispersion_real
_atom_type_scat_dispersion_imag
_atom_type_scat_source
C C 0.0181 0.0091 ' International Tables Vol C Tables 4.2.6.8 and 6.1.1.4'
H H 0.0000 0.0000 ' International Tables Vol C Tables 4.2.6.8 and 6.1.1.4'
N N 0.0311 0.0180 ' International Tables Vol C Tables 4.2.6.8 and 6.1.1.4'
O O 0.0492 0.0322 ' International Tables Vol C Tables 4.2.6.8 and 6.1.1.4'
S S 0.3331 0.5567 ' International Tables Vol C Tables 4.2.6.8 and 6.1.1.4'

loop_
_geom_angle_atom_site_label_1
_geom_angle_atom_site_label_2
_geom_angle_atom_site_label_3
_geom_angle
_geom_angle_site_symmetry_1
_geom_angle_site_symmetry_2
_geom_angle_site_symmetry_3
_geom_angle_publ_flag
S2 S1 N 107.7(2) . . . yes
S1 S2 S3 107.58(12) . . . yes
S2 S3 S4 108.32(13) . . . yes
S3 S4 S5 106.91(12) . . . yes
S4 S5 S6 106.07(10) . . . yes
S5 S6 S7 108.12(11) . . . yes
S6 S7 N 107.8(2) . . . yes
S1 N S7 119.3(4) . . . yes
S1 N C1 117.8(5) . . . yes
S7 N C1 122.9(5) . . . yes
O C1 N 120.9(8) . . . yes
O C1 C2 121.6(7) . . . yes
N C1 C2 117.5(7) . . . yes
C1 C2 H1 143.00 . . . no
C1 C2 H2 126.00 . . . no
C1 C2 H3 126.00 . . . no
C1 C2 H4 127.00 . . . no
C1 C2 H5 125.00 . . . no
C1 C2 H6 127.00 . . . no
H1 C2 H2 63.00 . . . no
H1 C2 H3 88.00 . . . no
H1 C2 H4 27.00 . . . no
H1 C2 H5 89.00 . . . no
H1 C2 H6 62.00 . . . no
H2 C2 H3 88.00 . . . no
H2 C2 H4 48.00 . . . no
H2 C2 H5 48.00 . . . no
H2 C2 H6 108.00 . . . no
H3 C2 H4 108.00 . . . no
H3 C2 H5 47.00 . . . no
H3 C2 H6 47.00 . . . no
H4 C2 H5 89.00 . . . no
H4 C2 H6 89.00 . . . no
H5 C2 H6 88.00 . . . no

loop_
_geom_bond_atom_site_label_1
_geom_bond_atom_site_label_2
_geom_bond_distance
_geom_bond_site_symmetry_1
_geom_bond_site_symmetry_2
_geom_bond_publ_flag
S1 S2 2.028(3) . . yes
S1 N 1.712(6) . . yes
S2 S3 2.066(2) . . yes
S3 S4 2.039(3) . . yes
S4 S5 2.046(3) . . yes
S5 S6 2.057(2) . . yes
S6 S7 2.041(2) . . yes
S7 N 1.714(6) . . yes
O C1 1.202(10) . . yes
N C1 1.389(10) . . yes
C1 C2 1.516(12) . . no
C2 H1 0.8400 . . no
C2 H2 1.0100 . . no
C2 H3 1.0200 . . no
C2 H4 1.0000 . . no
C2 H5 1.0200 . . no
C2 H6 1.0200 . . no

loop_
_geom_hbond_atom_site_label_D
_geom_hbond_atom_site_label_H
_geom_hbond_atom_site_label_A
_geom_hbond_distance_DH
_geom_hbond_distance_HA
_geom_hbond_distance_DA
_geom_hbond_angle_DHA
_geom_hbond_site_symmetry_A
_geom_hbond_publ_flag
C2 H2 O 1.0100 2.4700 3.352(11) 146.00 2_445 yes
C2 H4 O 1.0000 2.4600 3.352(11) 147.00 2_445 yes

loop_
_geom_torsion_atom_site_label_1
_geom_torsion_atom_site_label_2
_geom_torsion_atom_site_label_3
_geom_torsion_atom_site_label_4
_geom_torsion
_geom_torsion_site_symmetry_1
_geom_torsion_site_symmetry_2
_geom_torsion_site_symmetry_3
_geom_torsion_site_symmetry_4
_geom_torsion_publ_flag
N S1 S2 S3 -97.1(2) . . . . no
S2 S1 N S7 104.7(4) . . . . no
S2 S1 N C1 -75.8(6) . . . . no
S1 S2 S3 S4 96.20(15) . . . . no
S2 S3 S4 S5 -92.97(14) . . . . no
S3 S4 S5 S6 95.99(12) . . . . no
S4 S5 S6 S7 -100.69(12) . . . . no
S5 S6 S7 N 94.0(2) . . . . no
S6 S7 N S1 -100.0(4) . . . . no
S6 S7 N C1 80.5(6) . . . . no
S1 N C1 O 9.6(10) . . . . no
S1 N C1 C2 -172.2(6) . . . . no
S7 N C1 O -170.9(6) . . . . no
S7 N C1 C2 7.3(10) . . . . no
